data_4300662
loop_
_publ_author_name
'Gurek, Ayse Gul'
'Basova, Tamara '
'Luneau, Dominique'
'Lebrun, Colette'
'Kol'tsov, Evgeny'
'Hassan, Aseel K. '
'Ahsen, Vefa'

_publ_section_title
;
Synthesis, Structure, Spectroscopic Properties and Magnetic Properties of
Mesomorphic Octakis (hexylthio)-Substituted  Phthalocyanine Rare-Earth
Metal Sandwich Complexes
;
_journal_name_full 'Inorganic Chemistry'
_journal_paper_doi 10.1021/ic051754n
_journal_year 2006
_chemical_formula_sum 'C160 H224 N16 S16 Sm'
_chemical_formula_weight 3034.86
_space_group_IT_number 15
_symmetry_cell_setting monoclinic
_symmetry_space_group_name_Hall '-C 2yc'
_symmetry_space_group_name_H-M 'C 1 2/c 1'
_cell_angle_alpha 90.00
_cell_angle_beta 126.922(2)
_cell_angle_gamma 90.00
_cell_formula_units_Z 4
_cell_length_a 31.629(4)
_cell_length_b 32.861(4)
_cell_length_c 20.482(2)
_cell_measurement_temperature 298(2)
_cell_volume 17019(3)
_diffrn_ambient_temperature 298(2)
_exptl_crystal_density_diffrn 1.184
_cod_depositor_comments
;
The following automatic conversions were performed:
'_symmetry_cell_setting' value 'Monoclinic' changed to 'monoclinic'
according to '/home/saulius/struct/CIF-dictionaries/cif_core.dic'
dictionary named 'cif_core.dic' version 2.4.1 from 2010-06-29.

Automatic conversion script
Id: cif_fix_enum 1527 2010-12-29 10:47:43Z saulius 
;
_cod_original_sg_symbol_H-M 'C 2/c'
_cod_database_code 4300662

loop_
_symmetry_equiv_pos_as_xyz
'x, y, z'
'-x, y, -z+1/2'
'x+1/2, y+1/2, z'
'-x+1/2, y+1/2, -z+1/2'
'-x, -y, -z'
'x, -y, z-1/2'
'-x+1/2, -y+1/2, -z'
'x+1/2, -y+1/2, z-1/2'

loop_
_atom_site_label
_atom_site_type_symbol
_atom_site_fract_x
_atom_site_fract_y
_atom_site_fract_z
_atom_site_U_iso_or_equiv
_atom_site_adp_type
_atom_site_occupancy
_atom_site_symmetry_multiplicity
_atom_site_calc_flag
_atom_site_refinement_flags
_atom_site_disorder_assembly
_atom_site_disorder_group
Sm Sm 0.5000 1.079715(10) 0.2500 0.04818(12) Uani 1 2 d S . .
S1 S 0.77203(7) 1.01903(5) 0.72841(9) 0.0994(7) Uani 1 1 d . . .
S2 S 0.73718(6) 0.93527(4) 0.65201(9) 0.0792(6) Uani 1 1 d . . .
S3 S 0.49388(6) 0.83603(4) 0.11606(9) 0.0825(6) Uani 1 1 d . . .
S4 S 0.42791(5) 0.87578(4) -0.05034(8) 0.0697(5) Uani 1 1 d . . .
S5 S 0.32477(6) 1.13778(5) -0.24461(8) 0.0864(6) Uani 1 1 d . . .
S6 S 0.35070(6) 1.22197(4) -0.16826(8) 0.0785(6) Uani 1 1 d . . .
S7 S 0.62425(8) 1.32214(4) 0.36173(11) 0.1170(9) Uani 1 1 d . . .
S8 S 0.70476(6) 1.28262(4) 0.52300(9) 0.0793(6) Uani 1 1 d . . .
N1 N 0.59097(13) 1.05513(10) 0.3531(2) 0.0494(13) Uani 1 1 d . . .
N2 N 0.52360(13) 1.02497(11) 0.1949(2) 0.0498(13) Uani 1 1 d . . .
N3 N 0.49678(13) 1.10471(10) 0.1339(2) 0.0518(13) Uani 1 1 d . . .
N4 N 0.56375(14) 1.13444(11) 0.2925(2) 0.0554(14) Uani 1 1 d . . .
N5 N 0.57888(14) 0.98329(11) 0.3172(2) 0.0544(13) Uani 1 1 d . . .
N6 N 0.46524(14) 1.04321(11) 0.0511(2) 0.0524(13) Uani 1 1 d . . .
N7 N 0.51388(14) 1.17665(11) 0.1687(2) 0.0542(13) Uani 1 1 d . . .
N8 N 0.63278(14) 1.11598(11) 0.4340(2) 0.0542(13) Uani 1 1 d . . .
C1 C 0.62611(17) 1.07590(13) 0.4249(3) 0.0556(16) Uani 1 1 d . . .
C2 C 0.65811(18) 1.04672(13) 0.4909(3) 0.0548(17) Uani 1 1 d . . .
C3 C 0.69768(19) 1.05155(15) 0.5751(3) 0.068(2) Uani 1 1 d . . .
H3 H 0.7077 1.0773 0.5989 0.081 Uiso 1 1 calc R . .
C4 C 0.72134(19) 1.01670(15) 0.6217(3) 0.0678(19) Uani 1 1 d . . .
C5 C 0.70411(18) 0.97756(14) 0.5873(3) 0.0599(17) Uani 1 1 d . . .
C6 C 0.66369(17) 0.97355(14) 0.5035(3) 0.0598(18) Uani 1 1 d . . .
H6 H 0.6522 0.9480 0.4797 0.072 Uiso 1 1 calc R . .
C7 C 0.64126(17) 1.00827(13) 0.4570(2) 0.0498(16) Uani 1 1 d . . .
C8 C 0.60045(17) 1.01418(13) 0.3698(3) 0.0520(17) Uani 1 1 d . . .
C9 C 0.7916(2) 1.07156(18) 0.7487(3) 0.091(2) Uani 1 1 d . . .
H9A H 0.8027 1.0803 0.7158 0.110 Uiso 1 1 calc R . .
H9B H 0.7621 1.0884 0.7350 0.110 Uiso 1 1 calc R . .
C10 C 0.8371(3) 1.0758(2) 0.8390(4) 0.116(3) Uani 1 1 d . . .
H10A H 0.8267 1.0639 0.8707 0.139 Uiso 1 1 calc R . .
H10B H 0.8672 1.0605 0.8506 0.139 Uiso 1 1 calc R . .
C11 C 0.8538(3) 1.1191(3) 0.8658(5) 0.163(4) Uani 1 1 d . . .
H11A H 0.8227 1.1354 0.8457 0.196 Uiso 1 1 calc R . .
H11B H 0.8703 1.1295 0.8417 0.196 Uiso 1 1 calc R . .
C12 C 0.8949(4) 1.1239(4) 0.9642(7) 0.260(7) Uani 1 1 d . . .
H12A H 0.8869 1.1490 0.9797 0.312 Uiso 1 1 calc R . .
H12B H 0.8891 1.1016 0.9891 0.312 Uiso 1 1 calc R . .
C13 C 0.9397(4) 1.1242(5) 0.9911(9) 0.277(9) Uani 1 1 d . . .
H13A H 0.9454 1.1456 0.9645 0.332 Uiso 1 1 calc R . .
H13B H 0.9484 1.0985 0.9784 0.332 Uiso 1 1 calc R . .
C14 C 0.9789(4) 1.1312(4) 1.0877(6) 0.234(7) Uani 1 1 d . . .
H14A H 1.0146 1.1263 1.1072 0.351 Uiso 1 1 calc R . .
H14B H 0.9698 1.1128 1.1140 0.351 Uiso 1 1 calc R . .
H14C H 0.9756 1.1587 1.0999 0.351 Uiso 1 1 calc R . .
C15 C 0.7069(2) 0.89312(14) 0.5825(3) 0.074(2) Uani 1 1 d . . .
H15A H 0.6695 0.8922 0.5582 0.088 Uiso 1 1 calc R . .
H15B H 0.7105 0.8966 0.5390 0.088 Uiso 1 1 calc R . .
C16 C 0.7331(2) 0.85333(15) 0.6273(3) 0.079(2) Uani 1 1 d . . .
H16A H 0.7301 0.8500 0.6715 0.094 Uiso 1 1 calc R . .
H16B H 0.7703 0.8541 0.6508 0.094 Uiso 1 1 calc R . .
C17 C 0.7063(3) 0.81693(17) 0.5677(4) 0.101(3) Uani 1 1 d . . .
H17A H 0.6695 0.8158 0.5467 0.122 Uiso 1 1 calc R . .
H17B H 0.7072 0.8217 0.5218 0.122 Uiso 1 1 calc R . .
C18 C 0.7316(3) 0.77603(17) 0.6052(4) 0.106(3) Uani 1 1 d . . .
H18A H 0.7684 0.7770 0.6261 0.127 Uiso 1 1 calc R . .
H18B H 0.7306 0.7711 0.6510 0.127 Uiso 1 1 calc R . .
C19 C 0.7054(3) 0.74180(19) 0.5472(5) 0.138(4) Uani 1 1 d . . .
H19A H 0.6688 0.7409 0.5270 0.166 Uiso 1 1 calc R . .
H19B H 0.7057 0.7473 0.5009 0.166 Uiso 1 1 calc R . .
C20 C 0.7289(3) 0.7016(2) 0.5798(5) 0.159(5) Uani 1 1 d . . .
H20A H 0.7101 0.6816 0.5372 0.239 Uiso 1 1 calc R . .
H20B H 0.7268 0.6948 0.6233 0.239 Uiso 1 1 calc R . .
H20C H 0.7653 0.7019 0.6003 0.239 Uiso 1 1 calc R . .
C21 C 0.54394(17) 0.98895(13) 0.2357(2) 0.0502(16) Uani 1 1 d . . .
C22 C 0.52214(17) 0.95548(14) 0.1771(3) 0.0548(17) Uani 1 1 d . . .
C23 C 0.52586(17) 0.91322(13) 0.1855(3) 0.0563(16) Uani 1 1 d . . .
H23 H 0.5477 0.9011 0.2367 0.068 Uiso 1 1 calc R . .
C24 C 0.49549(18) 0.88942(14) 0.1139(3) 0.0572(17) Uani 1 1 d . . .
C25 C 0.46353(17) 0.90863(14) 0.0347(3) 0.0558(17) Uani 1 1 d . . .
C26 C 0.46135(17) 0.95043(14) 0.0287(3) 0.0571(17) Uani 1 1 d . . .
H26 H 0.4410 0.9629 -0.0222 0.069 Uiso 1 1 calc R . .
C27 C 0.48997(17) 0.97378(13) 0.0996(3) 0.0538(16) Uani 1 1 d . . .
C28 C 0.49209(17) 1.01718(13) 0.1123(3) 0.0495(16) Uani 1 1 d . . .
C29 C 0.5473(2) 0.82120(15) 0.2202(3) 0.075(2) Uani 1 1 d . . .
H29A H 0.5807 0.8326 0.2367 0.091 Uiso 1 1 calc R . .
H29B H 0.5403 0.8305 0.2579 0.091 Uiso 1 1 calc R . .
C30 C 0.5485(2) 0.77498(16) 0.2184(4) 0.101(3) Uani 1 1 d . . .
H30A H 0.5574 0.7661 0.1829 0.121 Uiso 1 1 calc R . .
H30B H 0.5140 0.7641 0.1974 0.121 Uiso 1 1 calc R . .
C31 C 0.5906(3) 0.7591(2) 0.3069(5) 0.150(4) Uani 1 1 d . . .
H31A H 0.5979 0.7809 0.3443 0.180 Uiso 1 1 calc R . .
H31B H 0.6230 0.7542 0.3129 0.180 Uiso 1 1 calc R . .
C32 C 0.5762(3) 0.7144(4) 0.3397(6) 0.58(2) Uani 1 1 d D . .
H32A H 0.5975 0.7107 0.3984 0.694 Uiso 1 1 calc R . .
H32B H 0.5390 0.7094 0.3130 0.694 Uiso 1 1 calc R . .
C33 C 0.5984(4) 0.6953(3) 0.2988(7) 0.273(7) Uani 1 1 d D . .
H33A H 0.6324 0.7073 0.3199 0.327 Uiso 1 1 calc R . .
H33B H 0.5746 0.6999 0.2404 0.327 Uiso 1 1 calc R . .
C34 C 0.6054(4) 0.6444(3) 0.3188(6) 0.215(6) Uani 1 1 d . . .
H34A H 0.6228 0.6321 0.2983 0.322 Uiso 1 1 calc R . .
H34B H 0.5711 0.6323 0.2927 0.322 Uiso 1 1 calc R . .
H34C H 0.6261 0.6402 0.3767 0.322 Uiso 1 1 calc R . .
C35 C 0.39208(19) 0.91162(14) -0.1345(3) 0.0639(18) Uani 1 1 d . . .
H35A H 0.3721 0.9303 -0.1259 0.077 Uiso 1 1 calc R . .
H35B H 0.4167 0.9273 -0.1377 0.077 Uiso 1 1 calc R . .
C36 C 0.3543(2) 0.88773(16) -0.2143(3) 0.0720(19) Uani 1 1 d . . .
H36A H 0.3303 0.8715 -0.2104 0.086 Uiso 1 1 calc R . .
H36B H 0.3745 0.8695 -0.2232 0.086 Uiso 1 1 calc R . .
C37 C 0.3222(2) 0.91782(17) -0.2872(3) 0.082(2) Uani 1 1 d . . .
H37A H 0.3033 0.9367 -0.2769 0.098 Uiso 1 1 calc R . .
H37B H 0.3464 0.9334 -0.2918 0.098 Uiso 1 1 calc R . .
C38 C 0.2834(2) 0.89590(19) -0.3664(3) 0.091(2) Uani 1 1 d . . .
H38A H 0.2598 0.8796 -0.3615 0.109 Uiso 1 1 calc R . .
H38B H 0.3022 0.8777 -0.3780 0.109 Uiso 1 1 calc R . .
C39 C 0.2511(3) 0.9262(2) -0.4363(4) 0.111(3) Uani 1 1 d . . .
H39A H 0.2300 0.9427 -0.4265 0.134 Uiso 1 1 calc R . .
H39B H 0.2751 0.9442 -0.4371 0.134 Uiso 1 1 calc R . .
C40 C 0.2149(3) 0.9059(2) -0.5189(4) 0.153(4) Uani 1 1 d . . .
H40A H 0.1962 0.9264 -0.5605 0.230 Uiso 1 1 calc R . .
H40B H 0.1900 0.8889 -0.5194 0.230 Uiso 1 1 calc R . .
H40C H 0.2355 0.8897 -0.5292 0.230 Uiso 1 1 calc R . .
C41 C 0.46746(17) 1.08357(14) 0.0610(3) 0.0541(16) Uani 1 1 d . . .
C42 C 0.43830(17) 1.11226(14) -0.0053(3) 0.0523(16) Uani 1 1 d . . .
C43 C 0.40020(17) 1.10676(14) -0.0908(3) 0.0583(17) Uani 1 1 d . . .
H43 H 0.3924 1.0811 -0.1145 0.070 Uiso 1 1 calc R . .
C44 C 0.37499(19) 1.14149(15) -0.1377(3) 0.0616(18) Uani 1 1 d . . .
C45 C 0.38686(18) 1.18027(14) -0.1034(3) 0.0597(18) Uani 1 1 d . . .
C46 C 0.42587(17) 1.18611(14) -0.0189(3) 0.0581(17) Uani 1 1 d . . .
H46 H 0.4346 1.2119 0.0045 0.070 Uiso 1 1 calc R . .
C47 C 0.45068(17) 1.15115(14) 0.0279(3) 0.0516(16) Uani 1 1 d . . .
C48 C 0.48880(17) 1.14559(13) 0.1162(2) 0.0501(16) Uani 1 1 d . . .
C49 C 0.3260(2) 1.08507(18) -0.2715(3) 0.090(2) Uani 1 1 d . . .
H49A H 0.3611 1.0780 -0.2544 0.108 Uiso 1 1 calc R . .
H49B H 0.3168 1.0668 -0.2446 0.108 Uiso 1 1 calc R . .
C50 C 0.2856(4) 1.0813(2) -0.3646(4) 0.156(4) Uani 1 1 d . . .
H50A H 0.2559 1.0988 -0.3814 0.187 Uiso 1 1 calc R . .
H50B H 0.3019 1.0924 -0.3886 0.187 Uiso 1 1 calc R . .
C51 C 0.2666(4) 1.0458(3) -0.3973(4) 0.186(4) Uani 1 1 d . . .
H51A H 0.2509 1.0341 -0.3730 0.223 Uiso 1 1 calc R . .
H51B H 0.2959 1.0284 -0.3828 0.223 Uiso 1 1 calc R . .
C52 C 0.2245(3) 1.0448(3) -0.4923(4) 0.174(4) Uani 1 1 d . . .
H52A H 0.2186 1.0729 -0.5103 0.208 Uiso 1 1 calc R . .
H52B H 0.2415 1.0318 -0.5135 0.208 Uiso 1 1 calc R . .
C53 C 0.1819(4) 1.0297(4) -0.5273(7) 0.280(8) Uani 1 1 d . . .
H53A H 0.1635 1.0443 -0.5101 0.336 Uiso 1 1 calc R . .
H53B H 0.1874 1.0023 -0.5062 0.336 Uiso 1 1 calc R . .
C54 C 0.1451(3) 1.0266(3) -0.6162(5) 0.188(5) Uani 1 1 d . . .
H54A H 0.1105 1.0201 -0.6322 0.283 Uiso 1 1 calc R . .
H54B H 0.1567 1.0056 -0.6346 0.283 Uiso 1 1 calc R . .
H54C H 0.1439 1.0521 -0.6401 0.283 Uiso 1 1 calc R . .
C55 C 0.3817(2) 1.26558(15) -0.1021(3) 0.085(2) Uani 1 1 d . . .
H55A H 0.3808 1.2627 -0.0558 0.102 Uiso 1 1 calc R . .
H55B H 0.4184 1.2671 -0.0816 0.102 Uiso 1 1 calc R . .
C56 C 0.3533(2) 1.30419(17) -0.1481(4) 0.096(3) Uani 1 1 d . . .
H56A H 0.3167 1.3030 -0.1678 0.116 Uiso 1 1 calc R . .
H56B H 0.3537 1.3070 -0.1948 0.116 Uiso 1 1 calc R . .
C57 C 0.3817(3) 1.34189(19) -0.0893(5) 0.137(4) Uani 1 1 d . . .
H57A H 0.3814 1.3386 -0.0426 0.165 Uiso 1 1 calc R . .
H57B H 0.4183 1.3425 -0.0694 0.165 Uiso 1 1 calc R . .
C58 C 0.3563(4) 1.3813(2) -0.1297(6) 0.174(5) Uani 1 1 d . . .
H58A H 0.3193 1.3805 -0.1513 0.209 Uiso 1 1 calc R . .
H58B H 0.3578 1.3854 -0.1751 0.209 Uiso 1 1 calc R . .
C59 C 0.3827(5) 1.4161(2) -0.0718(8) 0.245(8) Uani 1 1 d . . .
H59A H 0.3807 1.4120 -0.0269 0.294 Uiso 1 1 calc R . .
H59B H 0.4198 1.4164 -0.0495 0.294 Uiso 1 1 calc R . .
C60 C 0.3605(7) 1.4532(4) -0.1079(8) 0.382(15) Uani 1 1 d . . .
H60A H 0.3800 1.4746 -0.0688 0.573 Uiso 1 1 calc R . .
H60B H 0.3244 1.4538 -0.1268 0.573 Uiso 1 1 calc R . .
H60C H 0.3616 1.4571 -0.1534 0.573 Uiso 1 1 calc R . .
C61 C 0.55072(18) 1.17127(13) 0.2509(3) 0.0535(17) Uani 1 1 d . . .
C62 C 0.58166(17) 1.20414(13) 0.3054(3) 0.0539(16) Uani 1 1 d . . .
C63 C 0.58273(19) 1.24570(14) 0.2973(3) 0.0667(19) Uani 1 1 d . . .
H63 H 0.5585 1.2579 0.2468 0.080 Uiso 1 1 calc R . .
C64 C 0.6198(2) 1.26950(14) 0.3641(3) 0.070(2) Uani 1 1 d . . .
C65 C 0.65712(19) 1.25047(14) 0.4424(3) 0.0627(18) Uani 1 1 d . . .
C66 C 0.65564(17) 1.20877(14) 0.4503(3) 0.0584(17) Uani 1 1 d . . .
H66 H 0.6799 1.1962 0.5004 0.070 Uiso 1 1 calc R . .
C67 C 0.61770(17) 1.18589(13) 0.3829(3) 0.0509(16) Uani 1 1 d . . .
C68 C 0.60593(17) 1.14281(13) 0.3728(3) 0.0509(16) Uani 1 1 d . . .
C69 C 0.5714(3) 1.33764(16) 0.2623(4) 0.104(3) Uani 1 1 d . . .
H69A H 0.5747 1.3258 0.2223 0.125 Uiso 1 1 calc R . .
H69B H 0.5378 1.3293 0.2498 0.125 Uiso 1 1 calc R . .
C70 C 0.5748(3) 1.38379(18) 0.2619(4) 0.130(3) Uani 1 1 d . . .
H70A H 0.5710 1.3951 0.3018 0.155 Uiso 1 1 calc R . .
H70B H 0.6093 1.3916 0.2773 0.155 Uiso 1 1 calc R . .
C71 C 0.5330(4) 1.4007(2) 0.1799(6) 0.183(4) Uani 1 1 d . . .
H71A H 0.4983 1.3928 0.1634 0.220 Uiso 1 1 calc R . .
H71B H 0.5373 1.3905 0.1397 0.220 Uiso 1 1 calc R . .
C72 C 0.5386(5) 1.4493(3) 0.1860(7) 0.247(7) Uani 1 1 d . . .
H72A H 0.5394 1.4579 0.2320 0.296 Uiso 1 1 calc R . .
H72B H 0.5726 1.4561 0.1987 0.296 Uiso 1 1 calc R . .
C73 C 0.5057(7) 1.4690(4) 0.1280(11) 0.419(18) Uani 1 1 d . . .
H73A H 0.4717 1.4637 0.1166 0.502 Uiso 1 1 calc R . .
H73B H 0.5036 1.4600 0.0811 0.502 Uiso 1 1 calc R . .
C74 C 0.5158(7) 1.5165(3) 0.1380(10) 0.419(16) Uani 1 1 d . . .
H74A H 0.4901 1.5298 0.0870 0.629 Uiso 1 1 calc R . .
H74B H 0.5507 1.5221 0.1540 0.629 Uiso 1 1 calc R . .
H74C H 0.5128 1.5265 0.1791 0.629 Uiso 1 1 calc R . .
C75 C 0.7457(2) 1.24760(15) 0.6065(3) 0.0698(19) Uani 1 1 d . . .
H75A H 0.7246 1.2330 0.6188 0.084 Uiso 1 1 calc R . .
H75B H 0.7618 1.2279 0.5923 0.084 Uiso 1 1 calc R . .
C76 C 0.7892(2) 1.27318(17) 0.6819(3) 0.078(2) Uani 1 1 d . . .
H76A H 0.8103 1.2875 0.6692 0.094 Uiso 1 1 calc R . .
H76B H 0.7728 1.2932 0.6950 0.094 Uiso 1 1 calc R . .
C77 C 0.8250(2) 1.24483(17) 0.7556(3) 0.080(2) Uani 1 1 d . . .
H77A H 0.8036 1.2311 0.7683 0.096 Uiso 1 1 calc R . .
H77B H 0.8399 1.2242 0.7409 0.096 Uiso 1 1 calc R . .
C78 C 0.8695(2) 1.2670(2) 0.8307(4) 0.099(3) Uani 1 1 d . . .
H78A H 0.8548 1.2868 0.8472 0.118 Uiso 1 1 calc R . .
H78B H 0.8904 1.2815 0.8180 0.118 Uiso 1 1 calc R . .
C79 C 0.9057(3) 1.2369(3) 0.9026(5) 0.167(5) Uani 1 1 d . . .
H79A H 0.8857 1.2270 0.9211 0.201 Uiso 1 1 calc R . .
H79B H 0.9122 1.2137 0.8805 0.201 Uiso 1 1 calc R . .
C80 C 0.9486(4) 1.2485(3) 0.9629(8) 0.286(9) Uani 1 1 d . . .
H80A H 0.9675 1.2258 0.9987 0.429 Uiso 1 1 calc R . .
H80B H 0.9433 1.2688 0.9910 0.429 Uiso 1 1 calc R . .
H80C H 0.9687 1.2599 0.9463 0.429 Uiso 1 1 calc R . .

loop_
_atom_site_aniso_label
_atom_site_aniso_U_11
_atom_site_aniso_U_22
_atom_site_aniso_U_33
_atom_site_aniso_U_23
_atom_site_aniso_U_13
_atom_site_aniso_U_12
Sm 0.05635(19) 0.03540(16) 0.01632(14) 0.000 0.00242(13) 0.000
S1 0.1119(12) 0.0744(10) 0.0239(7) 0.0058(7) -0.0060(8) 0.0103(9)
S2 0.0894(9) 0.0598(8) 0.0356(7) 0.0186(6) 0.0094(7) 0.0154(7)
S3 0.1112(11) 0.0419(7) 0.0443(8) -0.0029(6) 0.0201(7) 0.0028(7)
S4 0.0871(9) 0.0505(7) 0.0350(7) -0.0105(6) 0.0172(6) 0.0016(7)
S5 0.0927(10) 0.0806(10) 0.0220(6) 0.0083(7) 0.0005(7) 0.0000(9)
S6 0.0901(9) 0.0630(8) 0.0332(7) 0.0179(6) 0.0109(7) 0.0126(8)
S7 0.1655(16) 0.0406(8) 0.0549(10) -0.0029(7) 0.0184(10) -0.0122(9)
S8 0.0976(10) 0.0500(7) 0.0385(7) -0.0106(6) 0.0133(7) -0.0172(7)
N1 0.052(2) 0.0340(19) 0.0255(18) -0.0027(16) 0.0039(16) -0.0006(17)
N2 0.056(2) 0.045(2) 0.0178(17) -0.0008(16) 0.0057(15) 0.0043(18)
N3 0.062(2) 0.040(2) 0.0207(17) -0.0012(16) 0.0074(16) -0.0038(18)
N4 0.058(2) 0.047(2) 0.0166(17) 0.0031(17) -0.0012(16) -0.0012(19)
N5 0.062(2) 0.041(2) 0.0211(18) 0.0077(16) 0.0040(16) 0.0055(18)
N6 0.069(2) 0.038(2) 0.0166(17) 0.0005(15) 0.0076(16) 0.0047(18)
N7 0.064(2) 0.042(2) 0.0268(18) 0.0035(17) 0.0118(16) -0.0024(19)
N8 0.058(2) 0.043(2) 0.0217(18) -0.0003(17) 0.0029(16) -0.0030(18)
C1 0.056(3) 0.042(3) 0.024(2) 0.003(2) 0.0000(19) 0.002(2)
C2 0.061(3) 0.039(2) 0.022(2) 0.005(2) 0.002(2) -0.001(2)
C3 0.067(3) 0.049(3) 0.025(2) -0.011(2) -0.005(2) -0.004(3)
C4 0.068(3) 0.057(3) 0.024(2) 0.004(2) -0.002(2) 0.009(3)
C5 0.063(3) 0.052(3) 0.024(2) 0.012(2) 0.005(2) 0.015(2)
C6 0.063(3) 0.043(3) 0.031(2) 0.001(2) 0.006(2) 0.000(2)
C7 0.056(3) 0.046(3) 0.017(2) 0.0054(19) 0.0054(18) 0.009(2)
C8 0.055(3) 0.038(2) 0.023(2) 0.004(2) 0.002(2) 0.007(2)
C9 0.080(4) 0.103(5) 0.029(3) -0.008(3) 0.000(3) -0.006(3)
C10 0.097(4) 0.131(6) 0.054(4) -0.016(4) 0.010(3) -0.019(4)
C11 0.164(6) 0.168(7) 0.074(5) -0.045(5) 0.028(5) -0.075(6)
C12 0.267(10) 0.314(14) 0.147(9) -0.069(9) 0.097(8) -0.161(10)
C13 0.138(9) 0.354(19) 0.211(14) 0.059(13) 0.037(9) 0.050(11)
C14 0.206(10) 0.250(12) 0.069(7) -0.033(8) -0.012(7) -0.025(10)
C15 0.083(3) 0.057(3) 0.045(3) 0.013(3) 0.020(2) 0.005(3)
C16 0.089(3) 0.069(3) 0.050(3) 0.015(3) 0.027(3) 0.021(3)
C17 0.130(4) 0.069(4) 0.076(4) 0.015(3) 0.047(3) 0.010(4)
C18 0.114(4) 0.068(4) 0.088(5) 0.028(3) 0.036(4) 0.023(4)
C19 0.165(6) 0.065(4) 0.100(6) 0.007(4) 0.035(5) 0.011(4)
C20 0.179(7) 0.088(5) 0.091(6) 0.022(5) 0.018(5) 0.029(5)
C21 0.059(3) 0.038(2) 0.019(2) -0.0008(19) 0.0054(19) 0.006(2)
C22 0.055(3) 0.044(3) 0.035(2) 0.000(2) 0.011(2) 0.008(2)
C23 0.069(3) 0.045(3) 0.031(2) -0.002(2) 0.017(2) 0.001(2)
C24 0.070(3) 0.044(3) 0.039(2) 0.001(2) 0.022(2) 0.007(2)
C25 0.064(3) 0.048(3) 0.031(2) -0.005(2) 0.015(2) 0.004(2)
C26 0.075(3) 0.046(3) 0.025(2) 0.004(2) 0.017(2) 0.011(2)
C27 0.064(3) 0.041(2) 0.028(2) -0.005(2) 0.012(2) -0.004(2)
C28 0.056(3) 0.042(2) 0.027(2) -0.001(2) 0.0120(19) 0.006(2)
C29 0.091(3) 0.057(3) 0.059(3) 0.012(3) 0.035(3) 0.014(3)
C30 0.121(4) 0.062(4) 0.092(4) 0.020(3) 0.049(3) 0.020(3)
C31 0.161(6) 0.100(5) 0.099(6) 0.057(4) 0.031(5) 0.033(5)
C32 0.46(3) 0.267(17) 0.33(2) 0.153(16) -0.12(2) 0.020(19)
C33 0.411(12) 0.154(10) 0.325(13) -0.023(9) 0.259(10) -0.042(10)
C34 0.267(10) 0.139(8) 0.153(9) 0.020(7) 0.080(8) 0.010(8)
C35 0.065(3) 0.057(3) 0.038(3) -0.009(2) 0.014(2) 0.002(2)
C36 0.077(3) 0.075(4) 0.038(3) -0.012(3) 0.021(2) -0.006(3)
C37 0.084(3) 0.087(4) 0.042(3) -0.009(3) 0.020(2) -0.008(3)
C38 0.097(4) 0.090(4) 0.041(3) -0.001(3) 0.017(3) -0.006(4)
C39 0.093(4) 0.129(6) 0.061(4) -0.015(4) 0.019(3) -0.025(4)
C40 0.163(7) 0.143(7) 0.049(4) -0.008(5) 0.008(5) -0.027(6)
C41 0.063(3) 0.050(3) 0.022(2) 0.008(2) 0.0116(19) 0.009(2)
C42 0.058(3) 0.045(3) 0.024(2) 0.004(2) 0.0084(19) 0.001(2)
C43 0.074(3) 0.046(3) 0.027(2) 0.002(2) 0.016(2) -0.002(2)
C44 0.073(3) 0.058(3) 0.019(2) 0.008(2) 0.009(2) -0.001(3)
C45 0.064(3) 0.052(3) 0.023(2) 0.009(2) 0.005(2) 0.001(2)
C46 0.070(3) 0.049(3) 0.024(2) 0.003(2) 0.012(2) -0.005(2)
C47 0.054(3) 0.048(3) 0.015(2) 0.003(2) 0.0006(19) -0.001(2)
C48 0.063(3) 0.040(2) 0.014(2) 0.0038(19) 0.0053(19) 0.000(2)
C49 0.096(4) 0.104(5) 0.028(3) -0.013(3) 0.014(3) -0.021(4)
C50 0.221(7) 0.139(6) 0.039(3) -0.033(4) 0.042(4) -0.058(6)
C51 0.208(7) 0.258(10) 0.068(4) -0.087(6) 0.070(4) -0.097(7)
C52 0.193(7) 0.219(9) 0.045(4) -0.042(5) 0.037(4) -0.080(7)
C53 0.175(9) 0.385(18) 0.087(8) -0.005(10) -0.023(7) -0.121(11)
C54 0.155(8) 0.190(9) 0.096(7) -0.010(7) 0.009(6) -0.016(7)
C55 0.100(4) 0.059(3) 0.043(3) 0.021(3) 0.014(3) 0.021(3)
C56 0.118(4) 0.071(4) 0.065(4) 0.022(3) 0.036(3) 0.013(3)
C57 0.172(6) 0.073(4) 0.132(6) 0.007(4) 0.072(5) -0.010(5)
C58 0.235(8) 0.065(5) 0.191(9) 0.023(5) 0.111(6) 0.018(5)
C59 0.290(13) 0.076(6) 0.214(13) -0.015(7) 0.068(10) 0.015(7)
C60 0.50(3) 0.167(11) 0.113(11) 0.018(10) -0.014(14) 0.013(15)
C61 0.061(3) 0.037(2) 0.023(2) 0.008(2) 0.004(2) -0.001(2)
C62 0.061(3) 0.040(2) 0.029(2) 0.001(2) 0.011(2) -0.005(2)
C63 0.078(3) 0.041(3) 0.032(3) -0.001(2) 0.007(2) -0.005(3)
C64 0.095(3) 0.040(3) 0.043(3) -0.003(2) 0.024(3) -0.003(3)
C65 0.075(3) 0.042(3) 0.034(3) -0.005(2) 0.013(2) -0.009(2)
C66 0.063(3) 0.046(3) 0.030(2) 0.000(2) 0.009(2) -0.001(2)
C67 0.054(3) 0.043(2) 0.026(2) 0.001(2) 0.0077(19) -0.009(2)
C68 0.052(3) 0.043(2) 0.027(2) 0.001(2) 0.007(2) -0.001(2)
C69 0.131(4) 0.061(4) 0.081(4) 0.026(3) 0.043(4) 0.020(4)
C70 0.187(6) 0.065(4) 0.101(5) 0.026(4) 0.068(4) 0.018(4)
C71 0.258(8) 0.121(6) 0.163(7) 0.074(5) 0.122(6) 0.072(6)
C72 0.339(12) 0.114(6) 0.220(11) 0.097(7) 0.131(9) 0.088(8)
C73 0.49(3) 0.119(9) 0.35(3) 0.009(12) 0.09(2) 0.070(13)
C74 0.62(3) 0.124(9) 0.35(2) 0.073(12) 0.20(2) 0.075(14)
C75 0.084(3) 0.060(3) 0.029(3) -0.008(2) 0.015(2) -0.007(3)
C76 0.075(3) 0.071(4) 0.047(3) -0.010(3) 0.015(3) -0.010(3)
C77 0.083(3) 0.077(4) 0.045(3) -0.001(3) 0.020(3) -0.015(3)
C78 0.090(4) 0.109(5) 0.042(3) -0.006(4) 0.010(3) -0.015(4)
C79 0.122(6) 0.183(8) 0.074(6) 0.041(6) -0.007(5) -0.020(6)
C80 0.163(9) 0.189(9) 0.213(12) 0.107(9) -0.043(9) -0.063(8)

loop_
_geom_bond_atom_site_label_1
_geom_bond_atom_site_label_2
_geom_bond_distance
_geom_bond_site_symmetry_2
_geom_bond_publ_flag
Sm N4 2.439(4) . ?
Sm N4 2.439(4) 2_655 ?
Sm N3 2.460(4) . ?
Sm N3 2.460(4) 2_655 ?
Sm N2 2.466(4) . ?
Sm N2 2.466(4) 2_655 ?
Sm N1 2.468(3) . ?
Sm N1 2.468(3) 2_655 ?
S1 C4 1.773(5) . ?
S1 C9 1.796(6) . ?
S2 C5 1.765(5) . ?
S2 C15 1.796(5) . ?
S3 C24 1.756(5) . ?
S3 C29 1.820(5) . ?
S4 C25 1.764(5) . ?
S4 C35 1.815(5) . ?
S5 C44 1.777(4) . ?
S5 C49 1.825(6) . ?
S6 C45 1.768(5) . ?
S6 C55 1.804(5) . ?
S7 C64 1.739(5) . ?
S7 C69 1.764(6) . ?
S8 C65 1.767(5) . ?
S8 C75 1.808(5) . ?
N1 C8 1.376(5) . ?
N1 C1 1.378(5) . ?
N2 C21 1.366(5) . ?
N2 C28 1.377(5) . ?
N3 C48 1.375(5) . ?
N3 C41 1.381(5) . ?
N4 C68 1.386(5) . ?
N4 C61 1.393(5) . ?
N5 C8 1.331(5) . ?
N5 C21 1.352(5) . ?
N6 C28 1.320(5) . ?
N6 C41 1.337(6) . ?
N7 C48 1.342(5) . ?
N7 C61 1.367(5) . ?
N8 C1 1.329(5) . ?
N8 C68 1.338(5) . ?
C1 C2 1.459(6) . ?
C2 C7 1.385(6) . ?
C2 C3 1.405(6) . ?
C3 C4 1.387(6) . ?
C4 C5 1.409(7) . ?
C5 C6 1.401(6) . ?
C6 C7 1.379(6) . ?
C7 C8 1.457(5) . ?
C9 C10 1.522(7) . ?
C10 C11 1.502(10) . ?
C11 C12 1.622(13) . ?
C12 C13 1.174(15) . ?
C13 C14 1.600(16) . ?
C15 C16 1.525(7) . ?
C16 C17 1.549(8) . ?
C17 C18 1.516(7) . ?
C18 C19 1.477(9) . ?
C19 C20 1.467(9) . ?
C21 C22 1.459(6) . ?
C22 C23 1.396(6) . ?
C22 C27 1.406(6) . ?
C23 C24 1.412(6) . ?
C24 C25 1.442(6) . ?
C25 C26 1.377(6) . ?
C26 C27 1.392(6) . ?
C27 C28 1.444(6) . ?
C29 C30 1.520(7) . ?
C30 C31 1.560(9) . ?
C31 C32 1.785(16) . ?
C32 C33 1.513(9) . ?
C33 C34 1.705(14) . ?
C35 C36 1.540(6) . ?
C36 C37 1.555(7) . ?
C37 C38 1.504(7) . ?
C38 C39 1.526(8) . ?
C39 C40 1.513(9) . ?
C41 C42 1.442(6) . ?
C42 C47 1.389(6) . ?
C42 C43 1.420(6) . ?
C43 C44 1.392(6) . ?
C44 C45 1.394(7) . ?
C45 C46 1.410(6) . ?
C46 C47 1.397(6) . ?
C47 C48 1.462(5) . ?
C49 C50 1.536(8) . ?
C50 C51 1.299(11) . ?
C51 C52 1.565(9) . ?
C52 C53 1.188(13) . ?
C53 C54 1.461(13) . ?
C55 C56 1.512(7) . ?
C56 C57 1.578(9) . ?
C57 C58 1.487(9) . ?
C58 C59 1.489(12) . ?
C59 C60 1.382(13) . ?
C61 C62 1.434(6) . ?
C62 C63 1.379(6) . ?
C62 C67 1.416(6) . ?
C63 C64 1.390(6) . ?
C64 C65 1.442(6) . ?
C65 C66 1.384(6) . ?
C66 C67 1.385(6) . ?
C67 C68 1.447(6) . ?
C69 C70 1.521(8) . ?
C70 C71 1.488(10) . ?
C71 C72 1.601(11) . ?
C72 C73 1.196(16) . ?
C73 C74 1.582(16) . ?
C75 C76 1.559(7) . ?
C76 C77 1.542(7) . ?
C77 C78 1.509(7) . ?
C78 C79 1.560(9) . ?
C79 C80 1.224(11) . ?
